data_7006856
loop_
_publ_author_name
'Ionkin, Alex S.'
'Marshall, William J.'
'Roe, D. Christopher'
'Wang, Ying'

_publ_section_title
;
 Synthesis, structural characterization and the first
 electroluminescent properties of tris- and bis-cycloiridiated
 complexes of sterically hindered electron-poor
 2-(3,5-bis(trifluoromethyl)phenyl)-4-trifluoromethylpyridine.
;
_journal_issue 20
_journal_name_full 'Dalton transactions (Cambridge, England : 2003)'
_journal_page_first 2468
_journal_page_last 2478
_journal_paper_doi 10.1039/b514797b
_journal_year 2006
_chemical_formula_sum 'C34 H12 Ag3 F27 N2 O6'
_chemical_formula_weight 1381.07
_chemical_name_systematic
;
?
;
_space_group_IT_number 2
_symmetry_cell_setting triclinic
_symmetry_space_group_name_Hall '-P 1'
_symmetry_space_group_name_H-M 'P -1'
_atom_sites_solution_hydrogens geom
_atom_sites_solution_primary direct
_atom_sites_solution_secondary difmap
_audit_creation_method SHELXL-97
_cell_angle_alpha 82.984(3)
_cell_angle_beta 83.660(3)
_cell_angle_gamma 83.647(3)
_cell_formula_units_Z 2
_cell_length_a 8.2935(15)
_cell_length_b 12.797(2)
_cell_length_c 19.913(3)
_cell_measurement_temperature 293(2)
_cell_volume 2074.6(6)
_computing_cell_refinement 'Bruker XSCANS'
_computing_data_collection 'Bruker XSCANS'
_computing_data_reduction 'Bruker SHELXTL'
_computing_molecular_graphics 'Bruker SHELXTL'
_computing_publication_material 'Bruker SHELXTL'
_computing_structure_refinement 'SHELXL-97 (Sheldrick, 1997)'
_computing_structure_solution 'SHELXS-97 (Sheldrick, 1990)'
_diffrn_ambient_temperature 293(2)
_diffrn_measured_fraction_theta_full 0.920
_diffrn_measured_fraction_theta_max 0.920
_diffrn_measurement_device_type 'Bruker P4'
_diffrn_measurement_method '\w scans'
_diffrn_radiation_monochromator graphite
_diffrn_radiation_source 'fine-focus sealed tube'
_diffrn_radiation_type MoK\a
_diffrn_radiation_wavelength 0.71073
_diffrn_reflns_av_R_equivalents 0.0137
_diffrn_reflns_av_sigmaI/netI 0.0250
_diffrn_reflns_limit_h_max 10
_diffrn_reflns_limit_h_min -10
_diffrn_reflns_limit_k_max 16
_diffrn_reflns_limit_k_min -17
_diffrn_reflns_limit_l_max 17
_diffrn_reflns_limit_l_min -26
_diffrn_reflns_number 13789
_diffrn_reflns_theta_full 28.28
_diffrn_reflns_theta_max 28.28
_diffrn_reflns_theta_min 1.61
_exptl_absorpt_coefficient_mu 1.572
_exptl_absorpt_correction_type empirical
_exptl_crystal_colour colorlr
_exptl_crystal_density_diffrn 2.211
_exptl_crystal_density_meas hemisphere
_exptl_crystal_density_method 'not measured'
_exptl_crystal_description ireg.plate
_exptl_crystal_F_000 1324
_exptl_crystal_size_max .42
_exptl_crystal_size_mid .42
_exptl_crystal_size_min .05
_refine_diff_density_max 0.621
_refine_diff_density_min -0.665
_refine_diff_density_rms 0.079
_refine_ls_extinction_method none
_refine_ls_goodness_of_fit_ref 1.041
_refine_ls_hydrogen_treatment constr
_refine_ls_matrix_type full
_refine_ls_number_parameters 699
_refine_ls_number_reflns 9463
_refine_ls_number_restraints 0
_refine_ls_restrained_S_all 1.041
_refine_ls_R_factor_all 0.0336
_refine_ls_R_factor_gt 0.0282
_refine_ls_shift/su_max 0.166
_refine_ls_shift/su_mean 0.007
_refine_ls_structure_factor_coef Fsqd
_refine_ls_weighting_details 'calc w=1/[\s^2^(Fo^2^)+(0.0338P)^2^+2.2107P] where P=(Fo^2^+2Fc^2^)/3'
_refine_ls_weighting_scheme calc
_refine_ls_wR_factor_gt 0.0696
_refine_ls_wR_factor_ref 0.0732
_reflns_number_gt 8320
_reflns_number_total 9463
_reflns_threshold_expression >2sigma(I)
_cod_data_source_file b514797b.txt
_cod_data_source_block 03297
_cod_depositor_comments
;
The following automatic conversions were performed:
'_symmetry_cell_setting' value 'Triclinic' changed to 'triclinic'
according to '/home/saulius/struct/CIF-dictionaries/cif_core.dic'
dictionary named 'cif_core.dic' version 2.4.1 from 2010-06-29.

Automatic conversion script
Id: cif_fix_enum 1527 2010-12-29 10:47:43Z saulius 

The following automatic conversions were performed:

'_refine_ls_hydrogen_treatment' value 'constrained' was replaced with
the value 'constr' as specified in the replacement file
'src/cod-tools/trunk/data/replacement-values/replacement_values.lst'.

Automatic conversion script
Id: cif_fix_values 5376 2017-05-30 11:51:03Z andrius 
;
_cod_original_sg_symbol_H-M P-1
_cod_database_code 7006856

loop_
_symmetry_equiv_pos_as_xyz
'x, y, z'
'-x, -y, -z'

loop_
_atom_site_label
_atom_site_type_symbol
_atom_site_fract_x
_atom_site_fract_y
_atom_site_fract_z
_atom_site_U_iso_or_equiv
_atom_site_adp_type
_atom_site_occupancy
_atom_site_symmetry_multiplicity
_atom_site_calc_flag
_atom_site_refinement_flags
_atom_site_disorder_assembly
_atom_site_disorder_group
Ag1 Ag 0.52647(2) 0.108548(16) 0.019942(10) 0.02969(6) Uani 1 1 d . . .
Ag2 Ag 0.80247(2) -0.061181(15) 0.022808(10) 0.02971(6) Uani 1 1 d . . .
Ag3 Ag 0.52466(2) 0.180525(15) 0.205703(10) 0.02901(6) Uani 1 1 d . . .
F1 F 1.0965(2) 0.24551(18) 0.07213(11) 0.0592(6) Uani 1 1 d . . .
F2 F 1.0112(3) 0.1752(2) 0.17090(11) 0.0753(7) Uani 1 1 d . . .
F3 F 0.8816(3) 0.31240(18) 0.12628(15) 0.0741(7) Uani 1 1 d . . .
F4 F 0.8757(8) 0.1163(9) -0.1922(2) 0.138(3) Uani 0.747(6) 1 d P . .
F5 F 0.6390(6) 0.1462(5) -0.2183(3) 0.1045(19) Uani 0.747(6) 1 d P . .
F6 F 0.7744(12) 0.0067(3) -0.2388(2) 0.108(2) Uani 0.747(6) 1 d P . .
F4' F 0.663(3) 0.072(3) -0.2421(7) 0.138(3) Uani 0.253(6) 1 d P . .
F5' F 0.878(2) 0.0148(16) -0.2150(9) 0.1045(19) Uani 0.253(6) 1 d P . .
F6' F 0.793(3) 0.1639(11) -0.1957(7) 0.108(2) Uani 0.253(6) 1 d P . .
F7 F 0.6532(3) -0.44855(14) 0.11392(10) 0.0573(6) Uani 1 1 d . . .
F8 F 0.7530(3) -0.36576(15) 0.18335(10) 0.0564(6) Uani 1 1 d . . .
F9 F 0.4943(3) -0.3559(2) 0.17984(13) 0.0762(8) Uani 1 1 d . . .
F10 F 0.2197(3) 0.6470(2) 0.01697(14) 0.0840(9) Uani 1 1 d . . .
F11 F -0.0066(3) 0.58709(19) 0.05445(12) 0.0648(6) Uani 1 1 d . . .
F12 F 0.1015(4) 0.68247(17) 0.11350(14) 0.0796(8) Uani 1 1 d . . .
F13 F 0.1497(6) 0.5777(3) 0.4279(2) 0.0746(12) Uani 0.762(4) 1 d P . .
F14 F 0.2036(8) 0.4582(3) 0.50630(15) 0.0862(13) Uani 0.762(4) 1 d P . .
F15 F 0.3915(4) 0.5169(4) 0.4397(3) 0.0933(16) Uani 0.762(4) 1 d P . .
F13' F 0.306(2) 0.4704(10) 0.4877(8) 0.0746(12) Uani 0.238(4) 1 d P . .
F14' F 0.308(2) 0.5821(9) 0.4044(5) 0.0862(13) Uani 0.238(4) 1 d P . .
F15' F 0.0838(17) 0.5445(13) 0.4513(10) 0.0933(16) Uani 0.238(4) 1 d P . .
F16 F 0.0253(7) 0.1258(3) 0.4537(3) 0.0852(12) Uani 0.594(3) 1 d P . .
F17 F 0.2715(7) 0.0785(5) 0.4434(5) 0.110(3) Uani 0.594(3) 1 d P . .
F18 F 0.1274(12) 0.0651(5) 0.3648(2) 0.108(3) Uani 0.594(3) 1 d P . .
F16' F 0.2989(10) 0.0517(5) 0.3737(5) 0.0852(12) Uani 0.406(3) 1 d P . .
F17' F 0.0553(11) 0.0862(8) 0.3899(7) 0.110(3) Uani 0.406(3) 1 d P . .
F18' F 0.2043(19) 0.0932(8) 0.4665(4) 0.108(3) Uani 0.406(3) 1 d P . .
F19 F 0.9521(6) -0.3171(2) 0.2979(2) 0.0727(13) Uani 0.714(3) 1 d P . .
F20 F 1.0844(4) -0.2220(3) 0.3433(3) 0.0757(11) Uani 0.714(3) 1 d P . .
F21 F 0.8700(6) -0.2747(4) 0.3962(2) 0.101(2) Uani 0.714(3) 1 d P . .
F19' F 0.9584(16) -0.2346(7) 0.4038(6) 0.0727(13) Uani 0.286(3) 1 d P . .
F20' F 0.8282(11) -0.3190(7) 0.3476(7) 0.0757(11) Uani 0.286(3) 1 d P . .
F21' F 1.0483(18) -0.2720(11) 0.3082(6) 0.101(2) Uani 0.286(3) 1 d P . .
F22 F 0.4877(3) 0.12166(17) 0.55105(10) 0.0654(7) Uani 1 1 d . . .
F23 F 0.7001(3) 0.1862(3) 0.56809(11) 0.0811(8) Uani 1 1 d . . .
F24 F 0.4852(4) 0.28739(17) 0.55161(11) 0.0770(8) Uani 1 1 d . . .
F25 F 0.6846(14) 0.5066(4) 0.3504(3) 0.112(3) Uani 0.548(4) 1 d P . .
F26 F 0.6388(8) 0.4459(4) 0.2626(3) 0.0835(14) Uani 0.548(4) 1 d P . .
F27 F 0.8739(5) 0.4331(5) 0.2872(5) 0.090(2) Uani 0.548(4) 1 d P . .
F25' F 0.8404(16) 0.4185(6) 0.2587(4) 0.112(3) Uani 0.452(4) 1 d P . .
F26' F 0.8509(11) 0.4711(5) 0.3524(4) 0.0835(14) Uani 0.452(4) 1 d P . .
F27' F 0.6289(6) 0.4906(6) 0.3095(6) 0.090(2) Uani 0.452(4) 1 d P . .
O1 O 0.9417(2) 0.08073(15) 0.04914(10) 0.0339(4) Uani 1 1 d . . .
O2 O 0.7116(2) 0.16635(15) 0.09322(9) 0.0291(4) Uani 1 1 d . . .
O3 O 0.7161(2) 0.06349(16) -0.07446(10) 0.0358(4) Uani 1 1 d . . .
O4 O 0.5906(2) -0.04916(17) -0.12425(10) 0.0359(4) Uani 1 1 d . . .
O5 O 0.5593(3) -0.26533(16) 0.03985(11) 0.0420(5) Uani 1 1 d . . .
O6 O 0.7192(3) -0.18945(15) 0.09990(10) 0.0344(4) Uani 1 1 d . . .
N1 N 0.3848(3) 0.32680(16) 0.16801(11) 0.0265(4) Uani 1 1 d . . .
N2 N 0.6719(3) 0.04489(17) 0.25373(11) 0.0268(4) Uani 1 1 d . . .
C1 C 0.8613(3) 0.15016(19) 0.08078(12) 0.0240(5) Uani 1 1 d . . .
C2 C 0.9631(3) 0.2228(2) 0.11186(15) 0.0356(6) Uani 1 1 d . . .
C3 C 0.6777(3) 0.0237(2) -0.12362(13) 0.0295(5) Uani 1 1 d . . .
C4 C 0.7464(4) 0.0730(3) -0.19382(16) 0.0425(7) Uani 1 1 d . . .
C5 C 0.6401(3) -0.2605(2) 0.08779(13) 0.0288(5) Uani 1 1 d . . .
C6 C 0.6358(4) -0.3584(2) 0.14199(15) 0.0368(6) Uani 1 1 d . . .
C7 C 0.4105(3) 0.3545(2) 0.10050(13) 0.0303(5) Uani 1 1 d . . .
H7A H 0.4841 0.3113 0.0748 0.036 Uiso 1 1 calc R . .
C8 C 0.3322(3) 0.4443(2) 0.06765(14) 0.0321(6) Uani 1 1 d . . .
H8A H 0.3518 0.4607 0.0209 0.039 Uiso 1 1 calc R . .
C9 C 0.2245(3) 0.5088(2) 0.10587(14) 0.0309(6) Uani 1 1 d . . .
C10 C 0.1972(3) 0.4819(2) 0.17561(14) 0.0314(6) Uani 1 1 d . . .
H10A H 0.1256 0.5250 0.2021 0.038 Uiso 1 1 calc R . .
C11 C 0.2786(3) 0.3896(2) 0.20531(13) 0.0265(5) Uani 1 1 d . . .
C12 C 0.2530(3) 0.3604(2) 0.27996(13) 0.0273(5) Uani 1 1 d . . .
C13 C 0.2562(3) 0.4368(2) 0.32405(14) 0.0312(6) Uani 1 1 d . . .
H13A H 0.2751 0.5056 0.3066 0.037 Uiso 1 1 calc R . .
C14 C 0.2312(3) 0.4103(2) 0.39389(14) 0.0329(6) Uani 1 1 d . . .
C15 C 0.2023(4) 0.3081(2) 0.42081(15) 0.0368(6) Uani 1 1 d . . .
H15A H 0.1855 0.2908 0.4676 0.044 Uiso 1 1 calc R . .
C16 C 0.1987(4) 0.2328(2) 0.37728(14) 0.0337(6) Uani 1 1 d . . .
C17 C 0.2249(3) 0.2573(2) 0.30715(14) 0.0299(5) Uani 1 1 d . . .
H17A H 0.2236 0.2053 0.2785 0.036 Uiso 1 1 calc R . .
C18 C 0.1354(4) 0.6072(3) 0.07249(18) 0.0451(8) Uani 1 1 d . . .
C19 C 0.2397(4) 0.4932(3) 0.44026(17) 0.0462(8) Uani 1 1 d . . .
C20 C 0.1691(4) 0.1217(3) 0.40678(17) 0.0465(8) Uani 1 1 d . . .
C21 C 0.7019(3) -0.0403(2) 0.21934(14) 0.0303(5) Uani 1 1 d . . .
H21A H 0.6656 -0.0357 0.1764 0.036 Uiso 1 1 calc R . .
C22 C 0.7843(3) -0.1348(2) 0.24448(14) 0.0320(6) Uani 1 1 d . . .
H22A H 0.8035 -0.1921 0.2191 0.038 Uiso 1 1 calc R . .
C23 C 0.8366(3) -0.1412(2) 0.30837(14) 0.0283(5) Uani 1 1 d . . .
C24 C 0.8084(3) -0.05397(19) 0.34462(13) 0.0256(5) Uani 1 1 d . . .
H24A H 0.8444 -0.0571 0.3875 0.031 Uiso 1 1 calc R . .
C25 C 0.7257(3) 0.03805(19) 0.31604(13) 0.0247(5) Uani 1 1 d . . .
C26 C 0.6986(3) 0.1339(2) 0.35270(13) 0.0251(5) Uani 1 1 d . . .
C27 C 0.6481(3) 0.12482(19) 0.42217(13) 0.0258(5) Uani 1 1 d . . .
H27A H 0.6285 0.0591 0.4452 0.031 Uiso 1 1 calc R . .
C28 C 0.6271(3) 0.2137(2) 0.45690(13) 0.0285(5) Uani 1 1 d . . .
C29 C 0.6571(3) 0.3125(2) 0.42318(14) 0.0320(6) Uani 1 1 d . . .
H29A H 0.6435 0.3720 0.4465 0.038 Uiso 1 1 calc R . .
C30 C 0.7076(3) 0.3207(2) 0.35423(14) 0.0316(6) Uani 1 1 d . . .
C31 C 0.7287(3) 0.2325(2) 0.31894(13) 0.0286(5) Uani 1 1 d . . .
H31A H 0.7630 0.2393 0.2727 0.034 Uiso 1 1 calc R . .
C32 C 0.9293(4) -0.2401(2) 0.33839(16) 0.0380(6) Uani 1 1 d . . .
C33 C 0.5749(4) 0.2025(2) 0.53208(15) 0.0370(6) Uani 1 1 d . . .
C34 C 0.7398(5) 0.4271(2) 0.31649(17) 0.0448(8) Uani 1 1 d . . .

loop_
_atom_site_aniso_label
_atom_site_aniso_U_11
_atom_site_aniso_U_22
_atom_site_aniso_U_33
_atom_site_aniso_U_23
_atom_site_aniso_U_13
_atom_site_aniso_U_12
Ag1 0.03277(11) 0.03195(11) 0.02513(10) -0.00087(8) -0.00619(8) -0.00587(8)
Ag2 0.03024(11) 0.02715(10) 0.03090(11) -0.00191(7) 0.00228(8) -0.00577(7)
Ag3 0.03252(11) 0.02741(10) 0.02501(10) -0.00113(7) -0.00481(8) 0.00632(7)
F1 0.0451(11) 0.0714(14) 0.0688(14) -0.0261(11) 0.0097(10) -0.0348(10)
F2 0.0894(18) 0.0992(19) 0.0481(13) -0.0008(12) -0.0378(12) -0.0346(15)
F3 0.0615(14) 0.0525(13) 0.120(2) -0.0560(14) -0.0137(14) -0.0004(10)
F4 0.106(4) 0.277(8) 0.050(2) 0.009(4) 0.009(2) -0.144(5)
F5 0.094(3) 0.110(4) 0.074(3) 0.063(3) 0.024(2) 0.034(3)
F6 0.209(7) 0.067(2) 0.0331(19) -0.0100(15) 0.043(3) -0.001(3)
F4' 0.106(4) 0.277(8) 0.050(2) 0.009(4) 0.009(2) -0.144(5)
F5' 0.094(3) 0.110(4) 0.074(3) 0.063(3) 0.024(2) 0.034(3)
F6' 0.209(7) 0.067(2) 0.0331(19) -0.0100(15) 0.043(3) -0.001(3)
F7 0.0927(17) 0.0276(9) 0.0556(12) 0.0020(8) -0.0249(11) -0.0133(10)
F8 0.0864(15) 0.0404(10) 0.0478(11) 0.0154(8) -0.0371(11) -0.0220(10)
F9 0.0674(15) 0.0766(16) 0.0689(15) 0.0262(13) 0.0240(12) -0.0062(12)
F10 0.0638(15) 0.0736(16) 0.0892(18) 0.0565(14) 0.0123(13) 0.0125(12)
F11 0.0474(12) 0.0682(14) 0.0745(15) 0.0155(11) -0.0260(11) 0.0065(10)
F12 0.112(2) 0.0353(11) 0.0889(18) -0.0001(11) -0.0353(15) 0.0227(12)
F13 0.110(3) 0.0431(18) 0.074(2) -0.0249(15) -0.050(2) 0.0370(19)
F14 0.175(4) 0.0550(19) 0.0302(15) -0.0122(12) -0.002(2) -0.019(2)
F15 0.065(2) 0.094(3) 0.140(4) -0.081(3) -0.008(2) -0.017(2)
F13' 0.110(3) 0.0431(18) 0.074(2) -0.0249(15) -0.050(2) 0.0370(19)
F14' 0.175(4) 0.0550(19) 0.0302(15) -0.0122(12) -0.002(2) -0.019(2)
F15' 0.065(2) 0.094(3) 0.140(4) -0.081(3) -0.008(2) -0.017(2)
F16 0.084(3) 0.056(2) 0.101(3) 0.018(2) 0.030(2) -0.0156(19)
F17 0.062(3) 0.072(3) 0.193(8) 0.083(4) -0.083(4) -0.036(2)
F18 0.237(10) 0.065(3) 0.0369(19) 0.0065(17) -0.019(3) -0.083(4)
F16' 0.084(3) 0.056(2) 0.101(3) 0.018(2) 0.030(2) -0.0156(19)
F17' 0.062(3) 0.072(3) 0.193(8) 0.083(4) -0.083(4) -0.036(2)
F18' 0.237(10) 0.065(3) 0.0369(19) 0.0065(17) -0.019(3) -0.083(4)
F19 0.110(3) 0.0320(15) 0.082(3) -0.0207(15) -0.051(2) 0.0274(16)
F20 0.0542(19) 0.0473(17) 0.127(3) 0.0151(19) -0.046(2) -0.0018(14)
F21 0.115(4) 0.082(3) 0.063(2) 0.052(2) 0.050(2) 0.060(3)
F19' 0.110(3) 0.0320(15) 0.082(3) -0.0207(15) -0.051(2) 0.0274(16)
F20' 0.0542(19) 0.0473(17) 0.127(3) 0.0151(19) -0.046(2) -0.0018(14)
F21' 0.115(4) 0.082(3) 0.063(2) 0.052(2) 0.050(2) 0.060(3)
F22 0.1024(18) 0.0567(13) 0.0396(11) -0.0119(9) 0.0227(11) -0.0423(12)
F23 0.0753(16) 0.138(2) 0.0339(11) -0.0019(13) -0.0181(11) -0.0240(16)
F24 0.127(2) 0.0450(12) 0.0471(12) -0.0093(10) 0.0299(13) 0.0092(13)
F25 0.226(9) 0.0303(18) 0.067(3) -0.0035(19) 0.050(4) -0.026(3)
F26 0.108(4) 0.054(2) 0.094(3) 0.037(2) -0.046(3) -0.042(2)
F27 0.0231(14) 0.055(3) 0.168(6) 0.061(3) 0.017(2) 0.0017(15)
F25' 0.226(9) 0.0303(18) 0.067(3) -0.0035(19) 0.050(4) -0.026(3)
F26' 0.108(4) 0.054(2) 0.094(3) 0.037(2) -0.046(3) -0.042(2)
F27' 0.0231(14) 0.055(3) 0.168(6) 0.061(3) 0.017(2) 0.0017(15)
O1 0.0272(9) 0.0351(10) 0.0408(11) -0.0143(8) 0.0038(8) -0.0051(8)
O2 0.0233(9) 0.0372(10) 0.0271(9) -0.0066(7) -0.0007(7) -0.0026(7)
O3 0.0390(11) 0.0412(11) 0.0284(10) -0.0048(8) -0.0014(8) -0.0101(9)
O4 0.0372(11) 0.0437(11) 0.0277(10) -0.0021(8) -0.0028(8) -0.0110(9)
O5 0.0567(14) 0.0338(11) 0.0383(12) 0.0004(9) -0.0209(10) -0.0060(9)
O6 0.0467(12) 0.0292(10) 0.0284(10) 0.0009(8) -0.0066(8) -0.0106(8)
N1 0.0286(11) 0.0246(10) 0.0267(11) -0.0041(8) -0.0055(8) -0.0010(8)
N2 0.0295(11) 0.0270(11) 0.0231(10) -0.0010(8) -0.0049(8) 0.0006(8)
C1 0.0254(12) 0.0247(12) 0.0218(11) -0.0012(9) -0.0022(9) -0.0041(9)
C2 0.0317(14) 0.0405(16) 0.0374(15) -0.0118(12) -0.0044(12) -0.0074(12)
C3 0.0250(12) 0.0340(14) 0.0272(13) -0.0002(10) -0.0010(10) 0.0014(10)
C4 0.0445(17) 0.0499(19) 0.0321(15) 0.0017(13) 0.0012(13) -0.0119(14)
C5 0.0347(14) 0.0258(12) 0.0248(12) -0.0007(10) -0.0024(10) -0.0016(10)
C6 0.0462(17) 0.0320(14) 0.0334(15) 0.0037(11) -0.0084(12) -0.0120(12)
C7 0.0363(14) 0.0300(13) 0.0249(13) -0.0039(10) -0.0041(10) -0.0023(11)
C8 0.0359(14) 0.0322(14) 0.0281(13) 0.0030(10) -0.0060(11) -0.0073(11)
C9 0.0278(13) 0.0272(13) 0.0364(14) 0.0073(11) -0.0079(11) -0.0041(10)
C10 0.0282(13) 0.0278(13) 0.0361(15) -0.0008(11) -0.0012(11) 0.0018(10)
C11 0.0240(12) 0.0265(12) 0.0280(13) -0.0006(10) -0.0043(10) 0.0006(9)
C12 0.0238(12) 0.0278(12) 0.0291(13) -0.0019(10) -0.0024(10) 0.0011(9)
C13 0.0291(13) 0.0289(13) 0.0351(14) -0.0039(11) -0.0040(11) 0.0004(10)
C14 0.0317(14) 0.0358(14) 0.0319(14) -0.0087(11) -0.0061(11) 0.0013(11)
C15 0.0379(15) 0.0449(16) 0.0278(14) -0.0016(12) -0.0063(11) -0.0052(12)
C16 0.0357(15) 0.0339(14) 0.0318(14) 0.0025(11) -0.0083(11) -0.0062(11)
C17 0.0295(13) 0.0291(13) 0.0318(14) -0.0033(10) -0.0081(10) -0.0017(10)
C18 0.0425(17) 0.0385(17) 0.0486(19) 0.0141(14) -0.0070(14) 0.0026(13)
C19 0.056(2) 0.0441(18) 0.0397(17) -0.0121(14) -0.0081(15) 0.0024(15)
C20 0.059(2) 0.0450(18) 0.0376(17) 0.0096(14) -0.0154(15) -0.0189(15)
C21 0.0358(14) 0.0301(13) 0.0255(13) -0.0048(10) -0.0089(10) 0.0023(11)
C22 0.0370(15) 0.0260(13) 0.0344(14) -0.0083(11) -0.0076(11) 0.0004(11)
C23 0.0285(13) 0.0234(12) 0.0321(13) 0.0008(10) -0.0043(10) -0.0025(10)
C24 0.0291(12) 0.0240(12) 0.0236(12) 0.0009(9) -0.0059(10) -0.0027(9)
C25 0.0253(12) 0.0241(12) 0.0246(12) 0.0003(9) -0.0031(9) -0.0041(9)
C26 0.0249(12) 0.0255(12) 0.0251(12) -0.0011(9) -0.0054(9) -0.0025(9)
C27 0.0286(12) 0.0222(11) 0.0268(12) 0.0004(9) -0.0045(10) -0.0049(9)
C28 0.0316(13) 0.0283(13) 0.0263(13) -0.0027(10) -0.0049(10) -0.0046(10)
C29 0.0379(15) 0.0248(13) 0.0349(14) -0.0070(10) -0.0040(11) -0.0060(10)
C30 0.0371(14) 0.0243(13) 0.0327(14) 0.0017(10) -0.0039(11) -0.0049(10)
C31 0.0319(13) 0.0273(13) 0.0259(13) 0.0008(10) -0.0047(10) -0.0024(10)
C32 0.0466(17) 0.0271(14) 0.0396(16) -0.0022(11) -0.0099(13) 0.0028(12)
C33 0.0516(18) 0.0320(14) 0.0287(14) -0.0055(11) -0.0026(12) -0.0084(12)
C34 0.065(2) 0.0266(14) 0.0404(17) 0.0001(12) 0.0038(15) -0.0082(14)

loop_
_atom_type_symbol
_atom_type_description
_atom_type_scat_dispersion_real
_atom_type_scat_dispersion_imag
_atom_type_scat_source
C C 0.0033 0.0016 'International Tables Vol C Tables 4.2.6.8 and 6.1.1.4'
H H 0.0000 0.0000 'International Tables Vol C Tables 4.2.6.8 and 6.1.1.4'
Ag Ag -0.8971 1.1015 'International Tables Vol C Tables 4.2.6.8 and 6.1.1.4'
F F 0.0171 0.0103 'International Tables Vol C Tables 4.2.6.8 and 6.1.1.4'
N N 0.0061 0.0033 'International Tables Vol C Tables 4.2.6.8 and 6.1.1.4'
O O 0.0106 0.0060 'International Tables Vol C Tables 4.2.6.8 and 6.1.1.4'

loop_
_geom_angle_atom_site_label_1
_geom_angle_atom_site_label_2
_geom_angle_atom_site_label_3
_geom_angle
_geom_angle_site_symmetry_1
_geom_angle_site_symmetry_3
_geom_angle_publ_flag
O4 Ag1 O5 123.60(8) 2_655 2_655 ?
O4 Ag1 O3 145.15(7) 2_655 . ?
O5 Ag1 O3 90.83(8) 2_655 . ?
O4 Ag1 O2 79.50(7) 2_655 . ?
O5 Ag1 O2 101.58(7) 2_655 . ?
O3 Ag1 O2 100.39(6) . . ?
O4 Ag1 Ag2 93.81(5) 2_655 . ?
O5 Ag1 Ag2 141.78(6) 2_655 . ?
O3 Ag1 Ag2 53.46(5) . . ?
O2 Ag1 Ag2 75.72(4) . . ?
O4 Ag1 Ag1 85.26(5) 2_655 2_655 ?
O5 Ag1 Ag1 123.37(5) 2_655 2_655 ?
O3 Ag1 Ag1 69.35(5) . 2_655 ?
O2 Ag1 Ag1 133.21(5) . 2_655 ?
Ag2 Ag1 Ag1 61.407(13) . 2_655 ?
O4 Ag1 Ag2 81.60(5) 2_655 2_655 ?
O5 Ag1 Ag2 77.86(6) 2_655 2_655 ?
O3 Ag1 Ag2 102.90(5) . 2_655 ?
O2 Ag1 Ag2 156.71(4) . 2_655 ?
Ag2 Ag1 Ag2 119.204(13) . 2_655 ?
Ag1 Ag1 Ag2 57.796(8) 2_655 2_655 ?
O6 Ag2 O1 123.44(7) . . ?
O6 Ag2 O1 122.62(7) . 2_755 ?
O1 Ag2 O1 77.66(7) . 2_755 ?
O6 Ag2 O3 142.88(7) . . ?
O1 Ag2 O3 85.17(7) . . ?
O1 Ag2 O3 83.42(7) 2_755 . ?
O6 Ag2 Ag1 105.69(6) . . ?
O1 Ag2 Ag1 81.32(5) . . ?
O1 Ag2 Ag1 131.27(5) 2_755 . ?
O3 Ag2 Ag1 51.21(5) . . ?
O6 Ag2 Ag1 75.01(5) . 2_655 ?
O1 Ag2 Ag1 141.84(5) . 2_655 ?
O1 Ag2 Ag1 123.26(5) 2_755 2_655 ?
O3 Ag2 Ag1 68.23(5) . 2_655 ?
Ag1 Ag2 Ag1 60.797(13) . 2_655 ?
N1 Ag3 N2 172.78(8) . . ?
N1 Ag3 O2 94.54(7) . . ?
N2 Ag3 O2 89.42(7) . . ?
F6' F4 C4 69.5(15) . . ?
F6' F4 F5' 122.0(16) . . ?
C4 F4 F5' 57.9(6) . . ?
F4' F5 C4 61.6(11) . . ?
F4' F5 F6' 105.4(11) . . ?
C4 F5 F6' 54.1(6) . . ?
F5' F6 F4' 123.3(13) . . ?
F5' F6 C4 67.1(10) . . ?
F4' F6 C4 60.5(8) . . ?
F5 F4' F6 129.5(13) . . ?
F5 F4' C4 67.3(9) . . ?
F6 F4' C4 64.4(12) . . ?
F6 F5' C4 65.5(8) . . ?
F6 F5' F4 113.0(11) . . ?
C4 F5' F4 55.0(7) . . ?
F4 F6' C4 70.2(11) . . ?
F4 F6' F5 124.7(19) . . ?
C4 F6' F5 57.3(11) . . ?
F15' F13 C19 81.7(13) . . ?
F15' F13 F14' 146.4(15) . . ?
C19 F13 F14' 65.2(6) . . ?
F13' F14 C19 56.5(8) . . ?
F13' F14 F15' 101.2(9) . . ?
C19 F14 F15' 51.0(5) . . ?
F14' F15 F13' 111.5(9) . . ?
F14' F15 C19 66.7(8) . . ?
F13' F15 C19 52.1(6) . . ?
F14 F13' C19 81.7(11) . . ?
F14 F13' F15 146.6(12) . . ?
C19 F13' F15 67.1(9) . . ?
F15 F14' F13 108.9(8) . . ?
F15 F14' C19 60.0(5) . . ?
F13 F14' C19 54.3(6) . . ?
F13 F15' C19 63.6(10) . . ?
F13 F15' F14 103.2(14) . . ?
C19 F15' F14 48.9(6) . . ?
F17' F16 C20 49.4(3) . . ?
F17' F16 F18' 89.7(5) . . ?
C20 F16 F18' 49.9(3) . . ?
F18' F17 C20 76.2(10) . . ?
F18' F17 F16' 137.4(12) . . ?
C20 F17 F16' 66.0(5) . . ?
F17' F18 C20 66.0(8) . . ?
F17' F18 F16' 128.0(11) . . ?
C20 F18 F16' 65.5(5) . . ?
F18 F16' F17 93.1(5) . . ?
F18 F16' C20 51.6(3) . . ?
F17 F16' C20 49.3(3) . . ?
F18 F17' C20 77.1(8) . . ?
F18 F17' F16 140.7(11) . . ?
C20 F17' F16 66.2(7) . . ?
F17 F18' C20 70.8(8) . . ?
F17 F18' F16 129.5(13) . . ?
C20 F18' F16 60.7(6) . . ?
F21' F19 C32 56.1(5) . . ?
F21' F19 F20' 112.8(7) . . ?
C32 F19 F20' 61.3(5) . . ?
F21' F20 C32 55.6(6) . . ?
F21' F20 F19' 103.7(7) . . ?
C32 F20 F19' 56.6(4) . . ?
F19' F21 C32 74.3(7) . . ?
F19' F21 F20' 137.1(10) . . ?
C32 F21 F20' 65.4(5) . . ?
F21 F19' C32 62.1(6) . . ?
F21 F19' F20 113.4(9) . . ?
C32 F19' F20 55.7(5) . . ?
F21 F20' F19 107.5(6) . . ?
F21 F20' C32 56.4(4) . . ?
F19 F20' C32 58.9(5) . . ?
F19 F21' F20 144.3(10) . . ?
F19 F21' C32 72.8(9) . . ?
F20 F21' C32 73.6(8) . . ?
F27' F25 C34 58.5(4) . . ?
F27' F25 F26' 117.3(7) . . ?
C34 F25 F26' 63.4(5) . . ?
F27' F26 C34 53.0(4) . . ?
F27' F26 F25' 95.2(5) . . ?
C34 F26 F25' 51.3(3) . . ?
F25' F27 C34 85.9(10) . . ?
F25' F27 F26' 149.7(12) . . ?
C34 F27 F26' 65.1(4) . . ?
F27 F25' C34 62.5(8) . . ?
F27 F25' F26 112.6(11) . . ?
C34 F25' F26 54.7(5) . . ?
F25 F26' C34 54.7(3) . . ?
F25 F26' F27 96.3(5) . . ?
C34 F26' F27 49.9(3) . . ?
F25 F27' F26 146.9(8) . . ?
F25 F27' C34 72.4(6) . . ?
F26 F27' C34 75.6(6) . . ?
C1 O1 Ag2 117.90(16) . . ?
C1 O1 Ag2 137.66(17) . 2_755 ?
Ag2 O1 Ag2 102.34(7) . 2_755 ?
C1 O2 Ag1 120.75(16) . . ?
C1 O2 Ag3 132.49(16) . . ?
Ag1 O2 Ag3 101.69(6) . . ?
C3 O3 Ag1 123.56(17) . . ?
C3 O3 Ag2 116.49(18) . . ?
Ag1 O3 Ag2 75.34(6) . . ?
C3 O4 Ag1 113.91(17) . 2_655 ?
C5 O5 Ag1 116.98(18) . 2_655 ?
C5 O6 Ag2 124.27(17) . . ?
C11 N1 C7 118.6(2) . . ?
C11 N1 Ag3 126.58(17) . . ?
C7 N1 Ag3 114.86(17) . . ?
C21 N2 C25 118.1(2) . . ?
C21 N2 Ag3 116.17(17) . . ?
C25 N2 Ag3 125.61(17) . . ?
O2 C1 O1 129.0(2) . . ?
O2 C1 C2 115.6(2) . . ?
O1 C1 C2 115.3(2) . . ?
F3 C2 F1 107.8(3) . . ?
F3 C2 F2 105.4(3) . . ?
F1 C2 F2 107.0(3) . . ?
F3 C2 C1 113.6(2) . . ?
F1 C2 C1 112.7(2) . . ?
F2 C2 C1 110.0(2) . . ?
O4 C3 O3 129.4(3) . . ?
O4 C3 C4 115.5(2) . . ?
O3 C3 C4 115.1(3) . . ?
F4' C4 F6' 108.9(13) . . ?
F4' C4 F4 129.6(6) . . ?
F6' C4 F4 40.3(9) . . ?
F4' C4 F6 55.1(15) . . ?
F6' C4 F6 129.4(6) . . ?
F4 C4 F6 108.1(5) . . ?
F4' C4 F5' 99.8(14) . . ?
F6' C4 F5' 104.1(11) . . ?
F4 C4 F5' 67.2(10) . . ?
F6 C4 F5' 47.3(10) . . ?
F4' C4 F5 51.1(15) . . ?
F6' C4 F5 68.6(11) . . ?
F4 C4 F5 107.1(5) . . ?
F6 C4 F5 104.9(4) . . ?
F5' C4 F5 139.3(6) . . ?
F4' C4 C3 116.9(6) . . ?
F6' C4 C3 115.8(6) . . ?
F4 C4 C3 113.3(3) . . ?
F6 C4 C3 113.6(3) . . ?
F5' C4 C3 109.4(5) . . ?
F5 C4 C3 109.5(3) . . ?
O5 C5 O6 130.4(3) . . ?
O5 C5 C6 113.8(2) . . ?
O6 C5 C6 115.8(2) . . ?
F9 C6 F7 106.5(3) . . ?
F9 C6 F8 107.9(3) . . ?
F7 C6 F8 106.2(3) . . ?
F9 C6 C5 110.7(3) . . ?
F7 C6 C5 112.1(2) . . ?
F8 C6 C5 113.2(2) . . ?
N1 C7 C8 122.9(3) . . ?
C9 C8 C7 118.5(3) . . ?
C8 C9 C10 119.4(2) . . ?
C8 C9 C18 120.5(3) . . ?
C10 C9 C18 120.0(3) . . ?
C9 C10 C11 119.1(2) . . ?
N1 C11 C10 121.5(2) . . ?
N1 C11 C12 118.6(2) . . ?
C10 C11 C12 119.9(2) . . ?
C13 C12 C17 119.1(2) . . ?
C13 C12 C11 119.8(2) . . ?
C17 C12 C11 121.1(2) . . ?
C14 C13 C12 120.2(3) . . ?
C15 C14 C13 120.7(3) . . ?
C15 C14 C19 120.1(3) . . ?
C13 C14 C19 119.1(3) . . ?
C16 C15 C14 119.1(3) . . ?
C15 C16 C17 121.2(3) . . ?
C15 C16 C20 118.9(3) . . ?
C17 C16 C20 119.9(3) . . ?
C16 C17 C12 119.7(3) . . ?
F10 C18 F12 107.7(3) . . ?
F10 C18 F11 107.1(3) . . ?
F12 C18 F11 106.2(3) . . ?
F10 C18 C9 111.9(3) . . ?
F12 C18 C9 112.4(3) . . ?
F11 C18 C9 111.2(3) . . ?
F13' C19 F13 125.4(6) . . ?
F13' C19 F15 60.8(10) . . ?
F13 C19 F15 108.4(4) . . ?
F13' C19 F14 41.8(10) . . ?
F13 C19 F14 107.0(4) . . ?
F15 C19 F14 101.8(4) . . ?
F13' C19 F15' 114.9(11) . . ?
F13 C19 F15' 34.8(7) . . ?
F15 C19 F15' 136.8(6) . . ?
F14 C19 F15' 80.1(9) . . ?
F13' C19 F14' 107.2(11) . . ?
F13 C19 F14' 60.5(7) . . ?
F15 C19 F14' 53.3(7) . . ?
F14 C19 F14' 135.6(5) . . ?
F15' C19 F14' 95.1(10) . . ?
F13' C19 C14 118.6(6) . . ?
F13 C19 C14 115.0(3) . . ?
F15 C19 C14 110.9(3) . . ?
F14 C19 C14 112.6(3) . . ?
F15' C19 C14 107.7(6) . . ?
F14' C19 C14 110.8(5) . . ?
F17' C20 F17 128.6(4) . . ?
F17' C20 F18' 116.7(7) . . ?
F17 C20 F18' 33.1(7) . . ?
F17' C20 F18 36.9(7) . . ?
F17 C20 F18 115.4(6) . . ?
F18' C20 F18 127.9(5) . . ?
F17' C20 F16 64.4(7) . . ?
F17 C20 F16 101.5(5) . . ?
F18' C20 F16 69.4(6) . . ?
F18 C20 F16 100.3(5) . . ?
F17' C20 F16' 98.1(7) . . ?
F17 C20 F16' 64.7(5) . . ?
F18' C20 F16' 96.1(7) . . ?
F18 C20 F16' 62.9(5) . . ?
F16 C20 F16' 145.1(4) . . ?
F17' C20 C16 117.1(4) . . ?
F17 C20 C16 114.3(3) . . ?
F18' C20 C16 117.1(5) . . ?
F18 C20 C16 114.5(3) . . ?
F16 C20 C16 108.7(3) . . ?
F16' C20 C16 106.1(3) . . ?
N2 C21 C22 123.4(2) . . ?
C23 C22 C21 117.9(2) . . ?
C22 C23 C24 119.8(2) . . ?
C22 C23 C32 120.9(2) . . ?
C24 C23 C32 119.3(2) . . ?
C23 C24 C25 119.1(2) . . ?
N2 C25 C24 121.7(2) . . ?
N2 C25 C26 118.0(2) . . ?
C24 C25 C26 120.3(2) . . ?
C31 C26 C27 119.3(2) . . ?
C31 C26 C25 120.6(2) . . ?
C27 C26 C25 120.0(2) . . ?
C28 C27 C26 120.1(2) . . ?
C27 C28 C29 120.6(2) . . ?
C27 C28 C33 119.6(2) . . ?
C29 C28 C33 119.8(2) . . ?
C30 C29 C28 118.9(2) . . ?
C31 C30 C29 121.1(2) . . ?
C31 C30 C34 119.1(3) . . ?
C29 C30 C34 119.8(3) . . ?
C30 C31 C26 120.0(2) . . ?
F21' C32 F21 127.9(5) . . ?
F21' C32 F19 51.0(10) . . ?
F21 C32 F19 109.9(4) . . ?
F21' C32 F20 50.8(10) . . ?
F21 C32 F20 107.7(4) . . ?
F19 C32 F20 101.1(3) . . ?
F21' C32 F19' 109.3(10) . . ?
F21 C32 F19' 43.6(5) . . ?
F19 C32 F19' 133.8(4) . . ?
F20 C32 F19' 67.7(6) . . ?
F21' C32 F20' 106.7(10) . . ?
F21 C32 F20' 58.2(6) . . ?
F19 C32 F20' 59.8(6) . . ?
F20 C32 F20' 141.9(4) . . ?
F19' C32 F20' 100.6(7) . . ?
F21' C32 C23 118.1(5) . . ?
F21 C32 C23 113.8(3) . . ?
F19 C32 C23 113.5(3) . . ?
F20 C32 C23 109.9(3) . . ?
F19' C32 C23 112.4(4) . . ?
F20' C32 C23 108.0(4) . . ?
F23 C33 F24 107.0(3) . . ?
F23 C33 F22 106.1(3) . . ?
F24 C33 F22 106.7(3) . . ?
F23 C33 C28 111.9(3) . . ?
F24 C33 C28 112.4(2) . . ?
F22 C33 C28 112.2(2) . . ?
F27' C34 F27 124.9(4) . . ?
F27' C34 F25 49.1(5) . . ?
F27 C34 F25 114.7(6) . . ?
F27' C34 F25' 113.0(7) . . ?
F27 C34 F25' 31.6(6) . . ?
F25 C34 F25' 133.0(4) . . ?
F27' C34 F26 51.5(6) . . ?
F27 C34 F26 102.6(5) . . ?
F25 C34 F26 100.1(5) . . ?
F25' C34 F26 74.0(6) . . ?
F27' C34 F26' 107.1(6) . . ?
F27 C34 F26' 65.1(5) . . ?
F25 C34 F26' 61.8(5) . . ?
F25' C34 F26' 96.4(6) . . ?
F26 C34 F26' 145.3(3) . . ?
F27' C34 C30 118.0(4) . . ?
F27 C34 C30 116.0(4) . . ?
F25 C34 C30 113.8(3) . . ?
F25' C34 C30 112.3(4) . . ?
F26 C34 C30 107.2(3) . . ?
F26' C34 C30 107.4(3) . . ?

loop_
_geom_bond_atom_site_label_1
_geom_bond_atom_site_label_2
_geom_bond_distance
_geom_bond_site_symmetry_2
_geom_bond_publ_flag
Ag1 O4 2.2731(19) 2_655 ?
Ag1 O5 2.289(2) 2_655 ?
Ag1 O3 2.398(2) . ?
Ag1 O2 2.4581(18) . ?
Ag1 Ag2 2.9764(5) . ?
Ag1 Ag1 3.0705(6) 2_655 ?
Ag1 Ag2 3.0885(5) 2_655 ?
Ag2 O6 2.2201(19) . ?
Ag2 O1 2.3949(19) . ?
Ag2 O1 2.4325(19) 2_755 ?
Ag2 O3 2.472(2) . ?
Ag2 Ag1 3.0886(6) 2_655 ?
Ag3 N1 2.187(2) . ?
Ag3 N2 2.191(2) . ?
Ag3 O2 2.5928(18) . ?
F1 C2 1.325(3) . ?
F2 C2 1.337(4) . ?
F3 C2 1.311(4) . ?
F4 F6' 0.870(18) . ?
F4 C4 1.265(5) . ?
F4 F5' 1.42(2) . ?
F5 F4' 1.10(3) . ?
F5 C4 1.308(5) . ?
F5 F6' 1.45(3) . ?
F6 F5' 1.04(2) . ?
F6 F4' 1.18(3) . ?
F6 C4 1.293(5) . ?
F4' C4 1.247(14) . ?
F5' C4 1.309(14) . ?
F6' C4 1.259(18) . ?
F7 C6 1.329(3) . ?
F8 C6 1.330(3) . ?
F9 C6 1.322(4) . ?
F10 C18 1.319(4) . ?
F11 C18 1.329(4) . ?
F12 C18 1.325(4) . ?
F13 F15' 0.802(15) . ?
F13 C19 1.259(4) . ?
F13 F14' 1.349(18) . ?
F14 F13' 0.909(18) . ?
F14 C19 1.349(5) . ?
F14 F15' 1.764(19) . ?
F15 F14' 1.227(15) . ?
F15 F13' 1.256(19) . ?
F15 C19 1.326(5) . ?
F13' C19 1.136(11) . ?
F14' C19 1.406(12) . ?
F15' C19 1.391(15) . ?
F16 F17' 1.411(14) . ?
F16 C20 1.432(6) . ?
F16 F18' 1.538(14) . ?
F17 F18' 0.706(13) . ?
F17 C20 1.222(5) . ?
F17 F16' 1.458(10) . ?
F18 F17' 0.782(14) . ?
F18 C20 1.268(6) . ?
F18 F16' 1.441(10) . ?
F16' C20 1.473(8) . ?
F17' C20 1.188(8) . ?
F18' C20 1.257(9) . ?
F19 F21' 1.09(2) . ?
F19 C32 1.334(4) . ?
F19 F20' 1.346(13) . ?
F20 F21' 1.089(19) . ?
F20 C32 1.348(4) . ?
F20 F19' 1.510(14) . ?
F21 F19' 0.976(10) . ?
F21 C32 1.251(4) . ?
F21 F20' 1.277(11) . ?
F19' C32 1.363(10) . ?
F20' C32 1.366(9) . ?
F21' C32 1.159(9) . ?
F22 C33 1.322(3) . ?
F23 C33 1.310(4) . ?
F24 C33 1.321(4) . ?
F25 F27' 1.032(10) . ?
F25 C34 1.303(6) . ?
F25 F26' 1.407(10) . ?
F26 F27' 1.142(11) . ?
F26 C34 1.414(6) . ?
F26 F25' 1.666(12) . ?
F27 F25' 0.711(11) . ?
F27 C34 1.204(6) . ?
F27 F26' 1.428(10) . ?
F25' C34 1.353(9) . ?
F26' C34 1.427(7) . ?
F27' C34 1.166(6) . ?
O1 C1 1.243(3) . ?
O1 Ag2 2.4324(19) 2_755 ?
O2 C1 1.238(3) . ?
O3 C3 1.243(3) . ?
O4 C3 1.243(3) . ?
O4 Ag1 2.2730(19) 2_655 ?
O5 C5 1.236(3) . ?
O5 Ag1 2.288(2) 2_655 ?
O6 C5 1.239(3) . ?
N1 C11 1.348(3) . ?
N1 C7 1.347(3) . ?
N2 C21 1.344(3) . ?
N2 C25 1.354(3) . ?
C1 C2 1.546(4) . ?
C3 C4 1.538(4) . ?
C5 C6 1.551(4) . ?
C7 C8 1.384(4) . ?
C8 C9 1.378(4) . ?
C9 C10 1.389(4) . ?
C9 C18 1.507(4) . ?
C10 C11 1.394(4) . ?
C11 C12 1.486(4) . ?
C12 C13 1.396(4) . ?
C12 C17 1.398(4) . ?
C13 C14 1.389(4) . ?
C14 C15 1.387(4) . ?
C14 C19 1.501(4) . ?
C15 C16 1.378(4) . ?
C16 C17 1.392(4) . ?
C16 C20 1.505(4) . ?
C21 C22 1.387(4) . ?
C22 C23 1.379(4) . ?
C23 C24 1.387(4) . ?
C23 C32 1.500(4) . ?
C24 C25 1.387(3) . ?
C25 C26 1.486(3) . ?
C26 C31 1.391(4) . ?
C26 C27 1.395(4) . ?
C27 C28 1.387(4) . ?
C28 C29 1.392(4) . ?
C28 C33 1.506(4) . ?
C29 C30 1.385(4) . ?
C30 C31 1.386(4) . ?
C30 C34 1.509(4) . ?

loop_
_geom_torsion_atom_site_label_1
_geom_torsion_atom_site_label_2
_geom_torsion_atom_site_label_3
_geom_torsion_atom_site_label_4
_geom_torsion
_geom_torsion_site_symmetry_1
_geom_torsion_site_symmetry_2
_geom_torsion_site_symmetry_3
_geom_torsion_site_symmetry_4
_geom_torsion_publ_flag
O4 Ag1 Ag2 O6 20.19(7) 2_655 . . . ?
O5 Ag1 Ag2 O6 -170.99(10) 2_655 . . . ?
O3 Ag1 Ag2 O6 -146.80(8) . . . . ?
O2 Ag1 Ag2 O6 98.34(7) . . . . ?
Ag1 Ag1 Ag2 O6 -62.30(5) 2_655 . . . ?
Ag2 Ag1 Ag2 O6 -62.30(5) 2_655 . . . ?
O4 Ag1 Ag2 O1 -102.23(7) 2_655 . . . ?
O5 Ag1 Ag2 O1 66.58(10) 2_655 . . . ?
O3 Ag1 Ag2 O1 90.78(8) . . . . ?
O2 Ag1 Ag2 O1 -24.08(7) . . . . ?
Ag1 Ag1 Ag2 O1 175.27(5) 2_655 . . . ?
Ag2 Ag1 Ag2 O1 175.27(5) 2_655 . . . ?
O4 Ag1 Ag2 O1 -167.29(8) 2_655 . . 2_755 ?
O5 Ag1 Ag2 O1 1.52(11) 2_655 . . 2_755 ?
O3 Ag1 Ag2 O1 25.71(9) . . . 2_755 ?
O2 Ag1 Ag2 O1 -89.15(8) . . . 2_755 ?
Ag1 Ag1 Ag2 O1 110.21(6) 2_655 . . 2_755 ?
Ag2 Ag1 Ag2 O1 110.21(6) 2_655 . . 2_755 ?
O4 Ag1 Ag2 O3 166.99(8) 2_655 . . . ?
O5 Ag1 Ag2 O3 -24.20(10) 2_655 . . . ?
O2 Ag1 Ag2 O3 -114.86(7) . . . . ?
Ag1 Ag1 Ag2 O3 84.50(6) 2_655 . . . ?
Ag2 Ag1 Ag2 O3 84.50(6) 2_655 . . . ?
O4 Ag1 Ag2 Ag1 82.50(5) 2_655 . . 2_655 ?
O5 Ag1 Ag2 Ag1 -108.69(9) 2_655 . . 2_655 ?
O3 Ag1 Ag2 Ag1 -84.50(6) . . . 2_655 ?
O2 Ag1 Ag2 Ag1 160.65(5) . . . 2_655 ?
Ag2 Ag1 Ag2 Ag1 0.0 2_655 . . 2_655 ?
C4 F5 F4' F6 -17.9(12) . . . . ?
F6' F5 F4' F6 15.0(18) . . . . ?
F6' F5 F4' C4 32.9(8) . . . . ?
F5' F6 F4' F5 -7(2) . . . . ?
C4 F6 F4' F5 18.3(11) . . . . ?
F5' F6 F4' C4 -25.0(11) . . . . ?
F4' F6 F5' C4 23.5(10) . . . . ?
F4' F6 F5' F4 -4.9(16) . . . . ?
C4 F6 F5' F4 -28.5(7) . . . . ?
F6' F4 F5' F6 3.9(19) . . . . ?
C4 F4 F5' F6 32.0(8) . . . . ?
F6' F4 F5' C4 -28.1(14) . . . . ?
F5' F4 F6' C4 25.2(11) . . . . ?
C4 F4 F6' F5 -18.7(12) . . . . ?
F5' F4 F6' F5 6(2) . . . . ?
F4' F5 F6' F4 -15(2) . . . . ?
C4 F5 F6' F4 21.0(13) . . . . ?
F4' F5 F6' C4 -36.1(10) . . . . ?
F15' F14 F13' C19 -25.8(7) . . . . ?
C19 F14 F13' F15 20.4(17) . . . . ?
F15' F14 F13' F15 -5(2) . . . . ?
F14' F15 F13' F14 10(2) . . . . ?
C19 F15 F13' F14 -22.0(19) . . . . ?
F14' F15 F13' C19 32.4(8) . . . . ?
F13' F15 F14' F13 -2.9(10) . . . . ?
C19 F15 F14' F13 24.5(5) . . . . ?
F13' F15 F14' C19 -27.4(7) . . . . ?
F15' F13 F14' F15 -16(2) . . . . ?
C19 F13 F14' F15 -26.3(6) . . . . ?
F15' F13 F14' C19 11(2) . . . . ?
F14' F13 F15' C19 -10(2) . . . . ?
C19 F13 F15' F14 29.4(6) . . . . ?
F14' F13 F15' F14 20(3) . . . . ?
F13' F14 F15' F13 -7.9(15) . . . . ?
C19 F14 F15' F13 -35.7(10) . . . . ?
F13' F14 F15' C19 27.8(9) . . . . ?
F17' F18 F16' F17 6.1(13) . . . . ?
C20 F18 F16' F17 28.7(4) . . . . ?
F17' F18 F16' C20 -22.6(11) . . . . ?
F18' F17 F16' F18 -0.2(18) . . . . ?
C20 F17 F16' F18 -29.8(4) . . . . ?
F18' F17 F16' C20 29.6(16) . . . . ?
F16' F18 F17' C20 22.6(10) . . . . ?
C20 F18 F17' F16 -20.9(13) . . . . ?
F16' F18 F17' F16 2(2) . . . . ?
C20 F16 F17' F18 22.4(14) . . . . ?
F18' F16 F17' F18 -10.1(18) . . . . ?
F18' F16 F17' C20 -32.5(5) . . . . ?
F16' F17 F18' C20 -27.7(14) . . . . ?
C20 F17 F18' F16 16.4(12) . . . . ?
F16' F17 F18' F16 -11(3) . . . . ?
F17' F16 F18' F17 14.4(17) . . . . ?
C20 F16 F18' F17 -17.8(13) . . . . ?
F17' F16 F18' C20 32.2(5) . . . . ?
F20' F21 F19' C32 20.4(9) . . . . ?
C32 F21 F19' F20 -22.3(5) . . . . ?
F20' F21 F19' F20 -1.8(14) . . . . ?
F21' F20 F19' F21 -7.1(10) . . . . ?
C32 F20 F19' F21 23.9(6) . . . . ?
F21' F20 F19' C32 -31.0(6) . . . . ?
F19' F21 F20' F19 8.9(12) . . . . ?
C32 F21 F20' F19 30.7(4) . . . . ?
F19' F21 F20' C32 -21.7(10) . . . . ?
F21' F19 F20' F21 -6.6(9) . . . . ?
C32 F19 F20' F21 -29.7(4) . . . . ?
F21' F19 F20' C32 23.2(6) . . . . ?
C32 F19 F21' F20 20.4(12) . . . . ?
F20' F19 F21' F20 -4.2(18) . . . . ?
F20' F19 F21' C32 -24.5(6) . . . . ?
C32 F20 F21' F19 -20.3(13) . . . . ?
F19' F20 F21' F19 11.2(17) . . . . ?
F19' F20 F21' C32 31.5(5) . . . . ?
F26' F27 F25' C34 -15.9(18) . . . . ?
C34 F27 F25' F26 22.8(8) . . . . ?
F26' F27 F25' F26 7(3) . . . . ?
F27' F26 F25' F27 7.1(12) . . . . ?
C34 F26 F25' F27 -25.0(10) . . . . ?
F27' F26 F25' C34 32.1(4) . . . . ?
F27' F25 F26' C34 -23.8(5) . . . . ?
F27' F25 F26' F27 5.4(7) . . . . ?
C34 F25 F26' F27 29.2(3) . . . . ?
F25' F27 F26' F25 -14(2) . . . . ?
C34 F27 F26' F25 -31.4(4) . . . . ?
F25' F27 F26' C34 18(2) . . . . ?
C34 F25 F27' F26 -15.2(11) . . . . ?
F26' F25 F27' F26 9.9(15) . . . . ?
F26' F25 F27' C34 25.1(5) . . . . ?
C34 F26 F27' F25 15.0(11) . . . . ?
F25' F26 F27' F25 -16.3(14) . . . . ?
F25' F26 F27' C34 -31.3(4) . . . . ?
O6 Ag2 O1 C1 -72.5(2) . . . . ?
O1 Ag2 O1 C1 166.4(2) 2_755 . . . ?
O3 Ag2 O1 C1 82.11(19) . . . . ?
Ag1 Ag2 O1 C1 30.66(18) . . . . ?
Ag1 Ag2 O1 C1 37.3(2) 2_655 . . . ?
O6 Ag2 O1 Ag2 121.12(8) . . . 2_755 ?
O1 Ag2 O1 Ag2 0.0 2_755 . . 2_755 ?
O3 Ag2 O1 Ag2 -84.30(8) . . . 2_755 ?
Ag1 Ag2 O1 Ag2 -135.76(7) . . . 2_755 ?
Ag1 Ag2 O1 Ag2 -129.07(5) 2_655 . . 2_755 ?
O4 Ag1 O2 C1 133.1(2) 2_655 . . . ?
O5 Ag1 O2 C1 -104.46(19) 2_655 . . . ?
O3 Ag1 O2 C1 -11.4(2) . . . . ?
Ag2 Ag1 O2 C1 36.38(18) . . . . ?
Ag1 Ag1 O2 C1 59.9(2) 2_655 . . . ?
Ag2 Ag1 O2 C1 169.36(14) 2_655 . . . ?
O4 Ag1 O2 Ag3 -24.71(7) 2_655 . . . ?
O5 Ag1 O2 Ag3 97.74(8) 2_655 . . . ?
O3 Ag1 O2 Ag3 -169.25(7) . . . . ?
Ag2 Ag1 O2 Ag3 -121.42(6) . . . . ?
Ag1 Ag1 O2 Ag3 -97.89(6) 2_655 . . . ?
Ag2 Ag1 O2 Ag3 11.56(16) 2_655 . . . ?
N1 Ag3 O2 C1 131.6(2) . . . . ?
N2 Ag3 O2 C1 -42.3(2) . . . . ?
N1 Ag3 O2 Ag1 -74.49(8) . . . . ?
N2 Ag3 O2 Ag1 111.56(8) . . . . ?
O4 Ag1 O3 C3 89.2(2) 2_655 . . . ?
O5 Ag1 O3 C3 -82.4(2) 2_655 . . . ?
O2 Ag1 O3 C3 175.7(2) . . . . ?
Ag2 Ag1 O3 C3 112.3(2) . . . . ?
Ag1 Ag1 O3 C3 43.3(2) 2_655 . . . ?
Ag2 Ag1 O3 C3 -4.6(2) 2_655 . . . ?
O4 Ag1 O3 Ag2 -23.14(13) 2_655 . . . ?
O5 Ag1 O3 Ag2 165.31(6) 2_655 . . . ?
O2 Ag1 O3 Ag2 63.37(6) . . . . ?
Ag1 Ag1 O3 Ag2 -69.07(4) 2_655 . . . ?
Ag2 Ag1 O3 Ag2 -116.95(3) 2_655 . . . ?
O6 Ag2 O3 C3 -59.7(2) . . . . ?
O1 Ag2 O3 C3 156.74(19) . . . . ?
O1 Ag2 O3 C3 78.63(19) 2_755 . . . ?
Ag1 Ag2 O3 C3 -120.5(2) . . . . ?
Ag1 Ag2 O3 C3 -51.20(18) 2_655 . . . ?
O6 Ag2 O3 Ag1 60.86(12) . . . . ?
O1 Ag2 O3 Ag1 -82.73(6) . . . . ?
O1 Ag2 O3 Ag1 -160.84(6) 2_755 . . . ?
Ag1 Ag2 O3 Ag1 69.33(4) 2_655 . . . ?
O1 Ag2 O6 C5 176.3(2) . . . . ?
O1 Ag2 O6 C5 -86.9(2) 2_755 . . . ?
O3 Ag2 O6 C5 41.4(3) . . . . ?
Ag1 Ag2 O6 C5 86.4(2) . . . . ?
Ag1 Ag2 O6 C5 33.3(2) 2_655 . . . ?
N2 Ag3 N1 C11 -45.7(7) . . . . ?
O2 Ag3 N1 C11 -168.8(2) . . . . ?
N2 Ag3 N1 C7 134.2(6) . . . . ?
O2 Ag3 N1 C7 11.16(19) . . . . ?
N1 Ag3 N2 C21 -172.5(6) . . . . ?
O2 Ag3 N2 C21 -49.14(19) . . . . ?
N1 Ag3 N2 C25 11.6(8) . . . . ?
O2 Ag3 N2 C25 135.0(2) . . . . ?
Ag1 O2 C1 O1 -25.0(4) . . . . ?
Ag3 O2 C1 O1 124.8(3) . . . . ?
Ag1 O2 C1 C2 158.29(17) . . . . ?
Ag3 O2 C1 C2 -51.8(3) . . . . ?
Ag2 O1 C1 O2 -11.4(4) . . . . ?
Ag2 O1 C1 O2 148.6(2) 2_755 . . . ?
Ag2 O1 C1 C2 165.23(17) . . . . ?
Ag2 O1 C1 C2 -34.7(4) 2_755 . . . ?
O2 C1 C2 F3 -22.5(4) . . . . ?
O1 C1 C2 F3 160.4(3) . . . . ?
O2 C1 C2 F1 -145.3(3) . . . . ?
O1 C1 C2 F1 37.5(4) . . . . ?
O2 C1 C2 F2 95.4(3) . . . . ?
O1 C1 C2 F2 -81.7(3) . . . . ?
Ag1 O4 C3 O3 4.4(4) 2_655 . . . ?
Ag1 O4 C3 C4 -174.61(19) 2_655 . . . ?
Ag1 O3 C3 O4 -44.2(4) . . . . ?
Ag2 O3 C3 O4 45.3(4) . . . . ?
Ag1 O3 C3 C4 134.8(2) . . . . ?
Ag2 O3 C3 C4 -135.7(2) . . . . ?
F5 F4' C4 F6' -39.4(10) . . . . ?
F6 F4' C4 F6' 125.3(10) . . . . ?
F5 F4' C4 F4 -79.7(14) . . . . ?
F6 F4' C4 F4 85.1(17) . . . . ?
F5 F4' C4 F6 -164.8(9) . . . . ?
F5 F4' C4 F5' -148.1(9) . . . . ?
F6 F4' C4 F5' 16.6(9) . . . . ?
F6 F4' C4 F5 164.8(9) . . . . ?
F5 F4' C4 C3 94.1(10) . . . . ?
F6 F4' C4 C3 -101.1(7) . . . . ?
F4 F6' C4 F4' -129.7(13) . . . . ?
F5 F6' C4 F4' 32.1(11) . . . . ?
F5 F6' C4 F4 161.7(11) . . . . ?
F4 F6' C4 F6 -69.7(15) . . . . ?
F5 F6' C4 F6 92.0(10) . . . . ?
F4 F6' C4 F5' -23.9(12) . . . . ?
F5 F6' C4 F5' 137.8(8) . . . . ?
F4 F6' C4 F5 -161.7(11) . . . . ?
F4 F6' C4 C3 96.2(9) . . . . ?
F5 F6' C4 C3 -102.1(6) . . . . ?
F6' F4 C4 F4' 71(2) . . . . ?
F5' F4 C4 F4' -83.8(19) . . . . ?
F5' F4 C4 F6' -154.8(12) . . . . ?
F6' F4 C4 F6 130.3(10) . . . . ?
F5' F4 C4 F6 -24.5(7) . . . . ?
F6' F4 C4 F5' 154.8(12) . . . . ?
F6' F4 C4 F5 17.8(11) . . . . ?
F5' F4 C4 F5 -137.0(7) . . . . ?
F6' F4 C4 C3 -103.0(10) . . . . ?
F5' F4 C4 C3 102.2(7) . . . . ?
F5' F6 C4 F4' 157.4(11) . . . . ?
F5' F6 C4 F6' 70.9(15) . . . . ?
F4' F6 C4 F6' -86.5(15) . . . . ?
F5' F6 C4 F4 31.3(8) . . . . ?
F4' F6 C4 F4 -126.2(9) . . . . ?
F4' F6 C4 F5' -157.4(11) . . . . ?
F5' F6 C4 F5 145.2(8) . . . . ?
F4' F6 C4 F5 -12.2(9) . . . . ?
F5' F6 C4 C3 -95.2(8) . . . . ?
F4' F6 C4 C3 107.3(8) . . . . ?
F6 F5' C4 F4' -18.6(11) . . . . ?
F4 F5' C4 F4' 129.0(9) . . . . ?
F6 F5' C4 F6' -131.1(10) . . . . ?
F4 F5' C4 F6' 16.5(9) . . . . ?
F6 F5' C4 F4 -147.6(8) . . . . ?
F4 F5' C4 F6 147.6(8) . . . . ?
F6 F5' C4 F5 -57.6(18) . . . . ?
F4 F5' C4 F5 90.0(16) . . . . ?
F6 F5' C4 C3 104.6(6) . . . . ?
F4 F5' C4 C3 -107.8(4) . . . . ?
F6' F5 C4 F4' -139.8(9) . . . . ?
F4' F5 C4 F6' 139.8(9) . . . . ?
F4' F5 C4 F4 127.5(7) . . . . ?
F6' F5 C4 F4 -12.3(7) . . . . ?
F4' F5 C4 F6 12.9(8) . . . . ?
F6' F5 C4 F6 -126.9(7) . . . . ?
F4' F5 C4 F5' 52.9(19) . . . . ?
F6' F5 C4 F5' -86.9(18) . . . . ?
F4' F5 C4 C3 -109.3(7) . . . . ?
F6' F5 C4 C3 110.9(7) . . . . ?
O4 C3 C4 F4' 30(2) . . . . ?
O3 C3 C4 F4' -150(2) . . . . ?
O4 C3 C4 F6' 159.9(14) . . . . ?
O3 C3 C4 F6' -19.2(14) . . . . ?
O4 C3 C4 F4 -155.6(7) . . . . ?
O3 C3 C4 F4 25.2(7) . . . . ?
O4 C3 C4 F6 -31.9(6) . . . . ?
O3 C3 C4 F6 148.9(6) . . . . ?
O4 C3 C4 F5' -82.8(14) . . . . ?
O3 C3 C4 F5' 98.0(14) . . . . ?
O4 C3 C4 F5 85.0(5) . . . . ?
O3 C3 C4 F5 -94.2(5) . . . . ?
Ag1 O5 C5 O6 -20.9(4) 2_655 . . . ?
Ag1 O5 C5 C6 157.06(19) 2_655 . . . ?
Ag2 O6 C5 O5 -18.7(4) . . . . ?
Ag2 O6 C5 C6 163.45(18) . . . . ?
O5 C5 C6 F9 -75.0(3) . . . . ?
O6 C5 C6 F9 103.2(3) . . . . ?
O5 C5 C6 F7 43.8(4) . . . . ?
O6 C5 C6 F7 -138.0(3) . . . . ?
O5 C5 C6 F8 163.8(3) . . . . ?
O6 C5 C6 F8 -18.0(4) . . . . ?
C11 N1 C7 C8 -0.3(4) . . . . ?
Ag3 N1 C7 C8 179.7(2) . . . . ?
N1 C7 C8 C9 0.7(4) . . . . ?
C7 C8 C9 C10 -0.3(4) . . . . ?
C7 C8 C9 C18 -179.6(3) . . . . ?
C8 C9 C10 C11 -0.5(4) . . . . ?
C18 C9 C10 C11 178.9(3) . . . . ?
C7 N1 C11 C10 -0.5(4) . . . . ?
Ag3 N1 C11 C10 179.41(19) . . . . ?
C7 N1 C11 C12 -178.7(2) . . . . ?
Ag3 N1 C11 C12 1.3(3) . . . . ?
C9 C10 C11 N1 1.0(4) . . . . ?
C9 C10 C11 C12 179.1(2) . . . . ?
N1 C11 C12 C13 132.4(3) . . . . ?
C10 C11 C12 C13 -45.8(4) . . . . ?
N1 C11 C12 C17 -47.9(4) . . . . ?
C10 C11 C12 C17 133.9(3) . . . . ?
C17 C12 C13 C14 -0.2(4) . . . . ?
C11 C12 C13 C14 179.6(2) . . . . ?
C12 C13 C14 C15 -0.2(4) . . . . ?
C12 C13 C14 C19 178.4(3) . . . . ?
C13 C14 C15 C16 0.1(4) . . . . ?
C19 C14 C15 C16 -178.5(3) . . . . ?
C14 C15 C16 C17 0.5(4) . . . . ?
C14 C15 C16 C20 179.3(3) . . . . ?
C15 C16 C17 C12 -0.9(4) . . . . ?
C20 C16 C17 C12 -179.7(3) . . . . ?
C13 C12 C17 C16 0.8(4) . . . . ?
C11 C12 C17 C16 -179.0(2) . . . . ?
C8 C9 C18 F10 -28.8(4) . . . . ?
C10 C9 C18 F10 151.8(3) . . . . ?
C8 C9 C18 F12 -150.2(3) . . . . ?
C10 C9 C18 F12 30.4(4) . . . . ?
C8 C9 C18 F11 90.9(3) . . . . ?
C10 C9 C18 F11 -88.4(4) . . . . ?
F14 F13' C19 F13 75.3(12) . . . . ?
F15 F13' C19 F13 -92.7(9) . . . . ?
F14 F13' C19 F15 168.0(10) . . . . ?
F15 F13' C19 F14 -168.0(10) . . . . ?
F14 F13' C19 F15' 36.6(12) . . . . ?
F15 F13' C19 F15' -131.3(8) . . . . ?
F14 F13' C19 F14' 140.9(9) . . . . ?
F15 F13' C19 F14' -27.1(8) . . . . ?
F14 F13' C19 C14 -92.7(8) . . . . ?
F15 F13' C19 C14 99.3(7) . . . . ?
F15' F13 C19 F13' -83.3(17) . . . . ?
F14' F13 C19 F13' 90.8(14) . . . . ?
F15' F13 C19 F15 -150.0(12) . . . . ?
F14' F13 C19 F15 24.1(5) . . . . ?
F15' F13 C19 F14 -40.9(12) . . . . ?
F14' F13 C19 F14 133.3(6) . . . . ?
F14' F13 C19 F15' 174.1(13) . . . . ?
F15' F13 C19 F14' -174.1(13) . . . . ?
F15' F13 C19 C14 85.1(12) . . . . ?
F14' F13 C19 C14 -100.8(6) . . . . ?
F14' F15 C19 F13' -147.2(8) . . . . ?
F14' F15 C19 F13 -26.3(6) . . . . ?
F13' F15 C19 F13 120.8(7) . . . . ?
F14' F15 C19 F14 -139.0(6) . . . . ?
F13' F15 C19 F14 8.2(7) . . . . ?
F14' F15 C19 F15' -50.9(14) . . . . ?
F13' F15 C19 F15' 96.3(14) . . . . ?
F13' F15 C19 F14' 147.2(8) . . . . ?
F14' F15 C19 C14 100.9(6) . . . . ?
F13' F15 C19 C14 -111.9(7) . . . . ?
F15' F14 C19 F13' 146.7(10) . . . . ?
F13' F14 C19 F13 -124.4(9) . . . . ?
F15' F14 C19 F13 22.3(5) . . . . ?
F13' F14 C19 F15 -10.7(9) . . . . ?
F15' F14 C19 F15 136.0(6) . . . . ?
F13' F14 C19 F15' -146.7(10) . . . . ?
F13' F14 C19 F14' -59.4(15) . . . . ?
F15' F14 C19 F14' 87.3(13) . . . . ?
F13' F14 C19 C14 108.2(9) . . . . ?
F15' F14 C19 C14 -105.1(6) . . . . ?
F13 F15' C19 F13' 116.8(13) . . . . ?
F14 F15' C19 F13' -23.8(10) . . . . ?
F14 F15' C19 F13 -140.6(11) . . . . ?
F13 F15' C19 F15 43.7(19) . . . . ?
F14 F15' C19 F15 -96.8(10) . . . . ?
F13 F15' C19 F14 140.6(11) . . . . ?
F13 F15' C19 F14' 5.1(11) . . . . ?
F14 F15' C19 F14' -135.4(5) . . . . ?
F13 F15' C19 C14 -108.7(9) . . . . ?
F14 F15' C19 C14 110.8(4) . . . . ?
F15 F14' C19 F13' 29.7(9) . . . . ?
F13 F14' C19 F13' -121.4(8) . . . . ?
F15 F14' C19 F13 151.1(6) . . . . ?
F13 F14' C19 F15 -151.1(6) . . . . ?
F15 F14' C19 F14 66.6(11) . . . . ?
F13 F14' C19 F14 -84.5(11) . . . . ?
F15 F14' C19 F15' 147.7(8) . . . . ?
F13 F14' C19 F15' -3.3(8) . . . . ?
F15 F14' C19 C14 -101.1(5) . . . . ?
F13 F14' C19 C14 107.8(4) . . . . ?
C15 C14 C19 F13' 41.1(14) . . . . ?
C13 C14 C19 F13' -137.5(13) . . . . ?
C15 C14 C19 F13 -128.1(4) . . . . ?
C13 C14 C19 F13 53.3(5) . . . . ?
C15 C14 C19 F15 108.3(4) . . . . ?
C13 C14 C19 F15 -70.3(5) . . . . ?
C15 C14 C19 F14 -5.1(5) . . . . ?
C13 C14 C19 F14 176.3(4) . . . . ?
C15 C14 C19 F15' -91.5(10) . . . . ?
C13 C14 C19 F15' 89.9(10) . . . . ?
C15 C14 C19 F14' 165.7(9) . . . . ?
C13 C14 C19 F14' -12.9(10) . . . . ?
F18 F17' C20 F17 -81.4(12) . . . . ?
F16 F17' C20 F17 84.3(9) . . . . ?
F18 F17' C20 F18' -118.4(10) . . . . ?
F16 F17' C20 F18' 47.3(8) . . . . ?
F16 F17' C20 F18 165.7(9) . . . . ?
F18 F17' C20 F16 -165.7(9) . . . . ?
F18 F17' C20 F16' -17.4(8) . . . . ?
F16 F17' C20 F16' 148.3(4) . . . . ?
F18 F17' C20 C16 95.4(8) . . . . ?
F16 F17' C20 C16 -98.9(5) . . . . ?
F18' F17 C20 F17' -80.1(15) . . . . ?
F16' F17 C20 F17' 79.7(10) . . . . ?
F16' F17 C20 F18' 159.9(11) . . . . ?
F18' F17 C20 F18 -121.2(10) . . . . ?
F16' F17 C20 F18 38.6(5) . . . . ?
F18' F17 C20 F16 -13.8(11) . . . . ?
F16' F17 C20 F16 146.1(4) . . . . ?
F18' F17 C20 F16' -159.9(11) . . . . ?
F18' F17 C20 C16 103.0(10) . . . . ?
F16' F17 C20 C16 -97.1(4) . . . . ?
F17 F18' C20 F17' 120.4(11) . . . . ?
F16 F18' C20 F17' -45.1(8) . . . . ?
F16 F18' C20 F17 -165.5(11) . . . . ?
F17 F18' C20 F18 78.4(13) . . . . ?
F16 F18' C20 F18 -87.2(8) . . . . ?
F17 F18' C20 F16 165.5(11) . . . . ?
F17 F18' C20 F16' 18.2(10) . . . . ?
F16 F18' C20 F16' -147.3(4) . . . . ?
F17 F18' C20 C16 -93.4(10) . . . . ?
F16 F18' C20 C16 101.1(5) . . . . ?
F16' F18 C20 F17' -160.6(9) . . . . ?
F17' F18 C20 F17 121.2(9) . . . . ?
F16' F18 C20 F17 -39.4(5) . . . . ?
F17' F18 C20 F18' 85.0(12) . . . . ?
F16' F18 C20 F18' -75.6(9) . . . . ?
F17' F18 C20 F16 13.1(9) . . . . ?
F16' F18 C20 F16 -147.5(4) . . . . ?
F17' F18 C20 F16' 160.6(9) . . . . ?
F17' F18 C20 C16 -103.1(8) . . . . ?
F16' F18 C20 C16 96.3(4) . . . . ?
F18' F16 C20 F17' 135.5(7) . . . . ?
F17' F16 C20 F17 -127.5(5) . . . . ?
F18' F16 C20 F17 8.0(7) . . . . ?
F17' F16 C20 F18' -135.5(7) . . . . ?
F17' F16 C20 F18 -8.7(6) . . . . ?
F18' F16 C20 F18 126.8(5) . . . . ?
F17' F16 C20 F16' -65.4(9) . . . . ?
F18' F16 C20 F16' 70.0(9) . . . . ?
F17' F16 C20 C16 111.8(5) . . . . ?
F18' F16 C20 C16 -112.8(5) . . . . ?
F18 F16' C20 F17' 11.6(6) . . . . ?
F17 F16' C20 F17' -129.0(5) . . . . ?
F18 F16' C20 F17 140.7(5) . . . . ?
F18 F16' C20 F18' 129.8(5) . . . . ?
F17 F16' C20 F18' -10.9(6) . . . . ?
F17 F16' C20 F18 -140.7(5) . . . . ?
F18 F16' C20 F16 67.6(9) . . . . ?
F17 F16' C20 F16 -73.1(9) . . . . ?
F18 F16' C20 C16 -109.7(4) . . . . ?
F17 F16' C20 C16 109.7(4) . . . . ?
C15 C16 C20 F17' 122.1(10) . . . . ?
C17 C16 C20 F17' -59.1(10) . . . . ?
C15 C16 C20 F17 -60.7(7) . . . . ?
C17 C16 C20 F17 118.2(6) . . . . ?
C15 C16 C20 F18' -24.0(9) . . . . ?
C17 C16 C20 F18' 154.9(9) . . . . ?
C15 C16 C20 F18 163.2(6) . . . . ?
C17 C16 C20 F18 -18.0(7) . . . . ?
C15 C16 C20 F16 51.9(5) . . . . ?
C17 C16 C20 F16 -129.2(4) . . . . ?
C15 C16 C20 F16' -129.7(5) . . . . ?
C17 C16 C20 F16' 49.1(6) . . . . ?
C25 N2 C21 C22 0.4(4) . . . . ?
Ag3 N2 C21 C22 -175.9(2) . . . . ?
N2 C21 C22 C23 0.4(4) . . . . ?
C21 C22 C23 C24 -1.0(4) . . . . ?
C21 C22 C23 C32 -178.8(3) . . . . ?
C22 C23 C24 C25 0.8(4) . . . . ?
C32 C23 C24 C25 178.6(2) . . . . ?
C21 N2 C25 C24 -0.6(4) . . . . ?
Ag3 N2 C25 C24 175.21(18) . . . . ?
C21 N2 C25 C26 177.4(2) . . . . ?
Ag3 N2 C25 C26 -6.7(3) . . . . ?
C23 C24 C25 N2 0.1(4) . . . . ?
C23 C24 C25 C26 -178.0(2) . . . . ?
N2 C25 C26 C31 -44.4(3) . . . . ?
C24 C25 C26 C31 133.7(3) . . . . ?
N2 C25 C26 C27 138.0(3) . . . . ?
C24 C25 C26 C27 -44.0(3) . . . . ?
C31 C26 C27 C28 0.5(4) . . . . ?
C25 C26 C27 C28 178.2(2) . . . . ?
C26 C27 C28 C29 -0.5(4) . . . . ?
C26 C27 C28 C33 -179.1(2) . . . . ?
C27 C28 C29 C30 0.3(4) . . . . ?
C33 C28 C29 C30 178.9(3) . . . . ?
C28 C29 C30 C31 -0.2(4) . . . . ?
C28 C29 C30 C34 179.6(3) . . . . ?
C29 C30 C31 C26 0.2(4) . . . . ?
C34 C30 C31 C26 -179.6(3) . . . . ?
C27 C26 C31 C30 -0.3(4) . . . . ?
C25 C26 C31 C30 -178.0(2) . . . . ?
F19 F21' C32 F21 85.7(11) . . . . ?
F20 F21' C32 F21 -82.1(11) . . . . ?
F20 F21' C32 F19 -167.8(7) . . . . ?
F19 F21' C32 F20 167.8(7) . . . . ?
F19 F21' C32 F19' 131.2(7) . . . . ?
F20 F21' C32 F19' -36.5(7) . . . . ?
F19 F21' C32 F20' 23.2(7) . . . . ?
F20 F21' C32 F20' -144.6(6) . . . . ?
F19 F21' C32 C23 -98.6(6) . . . . ?
F20 F21' C32 C23 93.6(7) . . . . ?
F19' F21 C32 F21' 77.8(15) . . . . ?
F20' F21 C32 F21' -87.0(14) . . . . ?
F19' F21 C32 F19 133.4(6) . . . . ?
F20' F21 C32 F19 -31.4(5) . . . . ?
F19' F21 C32 F20 24.1(7) . . . . ?
F20' F21 C32 F20 -140.7(5) . . . . ?
F20' F21 C32 F19' -164.8(8) . . . . ?
F19' F21 C32 F20' 164.8(8) . . . . ?
F19' F21 C32 C23 -98.0(6) . . . . ?
F20' F21 C32 C23 97.1(5) . . . . ?
F20' F19 C32 F21' 154.1(7) . . . . ?
F21' F19 C32 F21 -123.2(7) . . . . ?
F20' F19 C32 F21 30.9(5) . . . . ?
F21' F19 C32 F20 -9.6(6) . . . . ?
F20' F19 C32 F20 144.5(5) . . . . ?
F21' F19 C32 F19' -79.3(10) . . . . ?
F20' F19 C32 F19' 74.8(10) . . . . ?
F21' F19 C32 F20' -154.1(7) . . . . ?
F21' F19 C32 C23 108.0(6) . . . . ?
F20' F19 C32 C23 -97.9(5) . . . . ?
F19' F20 C32 F21' -142.6(7) . . . . ?
F21' F20 C32 F21 124.9(6) . . . . ?
F19' F20 C32 F21 -17.7(5) . . . . ?
F21' F20 C32 F19 9.7(6) . . . . ?
F19' F20 C32 F19 -133.0(5) . . . . ?
F21' F20 C32 F19' 142.6(7) . . . . ?
F21' F20 C32 F20' 64.1(12) . . . . ?
F19' F20 C32 F20' -78.5(11) . . . . ?
F21' F20 C32 C23 -110.6(6) . . . . ?
F19' F20 C32 C23 106.8(4) . . . . ?
F21 F19' C32 F21' -125.2(9) . . . . ?
F20 F19' C32 F21' 29.9(8) . . . . ?
F20 F19' C32 F21 155.1(6) . . . . ?
F21 F19' C32 F19 -71.1(10) . . . . ?
F20 F19' C32 F19 84.0(7) . . . . ?
F21 F19' C32 F20 -155.1(6) . . . . ?
F21 F19' C32 F20' -13.1(7) . . . . ?
F20 F19' C32 F20' 142.0(5) . . . . ?
F21 F19' C32 C23 101.6(5) . . . . ?
F20 F19' C32 C23 -103.3(4) . . . . ?
F21 F20' C32 F21' 124.6(8) . . . . ?
F19 F20' C32 F21' -20.8(8) . . . . ?
F19 F20' C32 F21 -145.4(5) . . . . ?
F21 F20' C32 F19 145.4(5) . . . . ?
F21 F20' C32 F20 77.9(11) . . . . ?
F19 F20' C32 F20 -67.5(10) . . . . ?
F21 F20' C32 F19' 10.6(6) . . . . ?
F19 F20' C32 F19' -134.8(5) . . . . ?
F21 F20' C32 C23 -107.4(4) . . . . ?
F19 F20' C32 C23 107.2(3) . . . . ?
C22 C23 C32 F21' 56.5(13) . . . . ?
C24 C23 C32 F21' -121.3(13) . . . . ?
C22 C23 C32 F21 -127.2(5) . . . . ?
C24 C23 C32 F21 55.0(5) . . . . ?
C22 C23 C32 F19 -0.5(5) . . . . ?
C24 C23 C32 F19 -178.3(3) . . . . ?
C22 C23 C32 F20 111.9(4) . . . . ?
C24 C23 C32 F20 -65.9(4) . . . . ?
C22 C23 C32 F19' -174.8(7) . . . . ?
C24 C23 C32 F19' 7.4(7) . . . . ?
C22 C23 C32 F20' -64.7(7) . . . . ?
C24 C23 C32 F20' 117.5(7) . . . . ?
C27 C28 C33 F23 91.0(3) . . . . ?
C29 C28 C33 F23 -87.6(3) . . . . ?
C27 C28 C33 F24 -148.5(3) . . . . ?
C29 C28 C33 F24 32.9(4) . . . . ?
C27 C28 C33 F22 -28.2(4) . . . . ?
C29 C28 C33 F22 153.2(3) . . . . ?
F25 F27' C34 F27 -94.0(8) . . . . ?
F26 F27' C34 F27 77.5(7) . . . . ?
F26 F27' C34 F25 171.5(7) . . . . ?
F25 F27' C34 F25' -127.7(7) . . . . ?
F26 F27' C34 F25' 43.8(6) . . . . ?
F25 F27' C34 F26 -171.5(7) . . . . ?
F25 F27' C34 F26' -22.8(6) . . . . ?
F26 F27' C34 F26' 148.6(5) . . . . ?
F25 F27' C34 C30 98.3(6) . . . . ?
F26 F27' C34 C30 -90.2(5) . . . . ?
F25' F27 C34 F27' -77.1(13) . . . . ?
F26' F27 C34 F27' 94.1(8) . . . . ?
F25' F27 C34 F25 -133.1(10) . . . . ?
F26' F27 C34 F25 38.1(5) . . . . ?
F26' F27 C34 F25' 171.2(11) . . . . ?
F25' F27 C34 F26 -25.6(10) . . . . ?
F26' F27 C34 F26 145.6(4) . . . . ?
F25' F27 C34 F26' -171.2(11) . . . . ?
F25' F27 C34 C30 90.8(10) . . . . ?
F26' F27 C34 C30 -98.0(4) . . . . ?
F26' F25 C34 F27' -155.1(6) . . . . ?
F27' F25 C34 F27 115.7(6) . . . . ?
F26' F25 C34 F27 -39.4(5) . . . . ?
F27' F25 C34 F25' 84.2(11) . . . . ?
F26' F25 C34 F25' -70.9(9) . . . . ?
F27' F25 C34 F26 6.8(5) . . . . ?
F26' F25 C34 F26 -148.4(4) . . . . ?
F27' F25 C34 F26' 155.1(6) . . . . ?
F27' F25 C34 C30 -107.2(5) . . . . ?
F26' F25 C34 C30 97.7(4) . . . . ?
F27 F25' C34 F27' 119.7(10) . . . . ?
F26 F25' C34 F27' -34.2(6) . . . . ?
F26 F25' C34 F27 -154.0(10) . . . . ?
F27 F25' C34 F25 65.0(14) . . . . ?
F26 F25' C34 F25 -89.0(9) . . . . ?
F27 F25' C34 F26 154.0(10) . . . . ?
F27 F25' C34 F26' 8.0(10) . . . . ?
F26 F25' C34 F26' -145.9(4) . . . . ?
F27 F25' C34 C30 -103.7(9) . . . . ?
F26 F25' C34 C30 102.3(4) . . . . ?
F25' F26 C34 F27' 138.5(5) . . . . ?
F27' F26 C34 F27 -124.9(5) . . . . ?
F25' F26 C34 F27 13.6(5) . . . . ?
F27' F26 C34 F25 -6.5(5) . . . . ?
F25' F26 C34 F25 132.0(5) . . . . ?
F27' F26 C34 F25' -138.5(5) . . . . ?
F27' F26 C34 F26' -60.8(10) . . . . ?
F25' F26 C34 F26' 77.8(9) . . . . ?
F27' F26 C34 C30 112.5(4) . . . . ?
F25' F26 C34 C30 -109.0(4) . . . . ?
F25 F26' C34 F27' 19.4(5) . . . . ?
F27 F26' C34 F27' -121.1(5) . . . . ?
F25 F26' C34 F27 140.6(5) . . . . ?
F27 F26' C34 F25 -140.6(5) . . . . ?
F25 F26' C34 F25' 135.9(5) . . . . ?
F27 F26' C34 F25' -4.6(6) . . . . ?
F25 F26' C34 F26 65.0(9) . . . . ?
F27 F26' C34 F26 -75.6(9) . . . . ?
F25 F26' C34 C30 -108.2(4) . . . . ?
F27 F26' C34 C30 111.2(4) . . . . ?
C31 C30 C34 F27' 111.7(9) . . . . ?
C29 C30 C34 F27' -68.1(9) . . . . ?
C31 C30 C34 F27 -57.0(7) . . . . ?
C29 C30 C34 F27 123.2(6) . . . . ?
C31 C30 C34 F25 166.5(6) . . . . ?
C29 C30 C34 F25 -13.3(7) . . . . ?
C31 C30 C34 F25' -22.5(8) . . . . ?
C29 C30 C34 F25' 157.7(7) . . . . ?
C31 C30 C34 F26 56.8(5) . . . . ?
C29 C30 C34 F26 -123.0(5) . . . . ?
C31 C30 C34 F26' -127.3(5) . . . . ?
C29 C30 C34 F26' 53.0(6) . . . . ?
